data_7206660
loop_
_publ_author_name
'Park, In-Hyeok'
'Lee, Shim Sung'

_publ_section_title
;
 Networking of macrocycles: 1D and 2D coordination polymers of
 dithia-18-crown-6 with copper(ii) and copper(i)
;
_journal_issue 21
_journal_name_full CrystEngComm
_journal_page_first 6520
_journal_paper_doi 10.1039/c1ce05587a
_journal_volume 13
_journal_year 2011
_chemical_formula_moiety 'C12 H32 Cu2 N2 O16 S2, C12 H24 O6 S2, 2(N O3), 2(H2 O)'
_chemical_formula_sum 'C24 H60 Cu2 N4 O30 S4'
_chemical_formula_weight 1140.08
_chemical_name_systematic
;
?
;
_space_group_IT_number 2
_symmetry_cell_setting triclinic
_symmetry_space_group_name_Hall '-P 1'
_symmetry_space_group_name_H-M 'P -1'
_atom_sites_solution_hydrogens geom
_atom_sites_solution_primary direct
_atom_sites_solution_secondary difmap
_audit_creation_method SHELXL-97
_cell_angle_alpha 81.306(3)
_cell_angle_beta 89.114(3)
_cell_angle_gamma 80.325(3)
_cell_formula_units_Z 1
_cell_length_a 5.0680(3)
_cell_length_b 11.0147(7)
_cell_length_c 20.8655(13)
_cell_measurement_reflns_used 9970
_cell_measurement_temperature 173(2)
_cell_measurement_theta_max 28.27
_cell_measurement_theta_min 2.27
_cell_volume 1134.95(12)
_computing_cell_refinement 'Bruker SAINT'
_computing_data_collection 'Bruker APEX2'
_computing_data_reduction 'Bruker SAINT'
_computing_molecular_graphics 'Bruker SHELXTL'
_computing_publication_material 'Bruker SHELXTL'
_computing_structure_refinement 'SHELXL-97 (Sheldrick, 2008)'
_computing_structure_solution 'SHELXS-97 (Sheldrick, 2008)'
_diffrn_ambient_temperature 173(2)
_diffrn_measured_fraction_theta_full 0.998
_diffrn_measured_fraction_theta_max 0.998
_diffrn_measurement_device_type 'Bruker APEX-II CCD'
_diffrn_measurement_method '\f and \w scans'
_diffrn_radiation_monochromator graphite
_diffrn_radiation_source 'fine-focus sealed tube'
_diffrn_radiation_type MoK\a
_diffrn_radiation_wavelength 0.71073
_diffrn_reflns_av_R_equivalents 0.0581
_diffrn_reflns_av_sigmaI/netI 0.0314
_diffrn_reflns_limit_h_max 6
_diffrn_reflns_limit_h_min -6
_diffrn_reflns_limit_k_max 13
_diffrn_reflns_limit_k_min -13
_diffrn_reflns_limit_l_max 25
_diffrn_reflns_limit_l_min -25
_diffrn_reflns_number 31255
_diffrn_reflns_theta_full 26.00
_diffrn_reflns_theta_max 26.00
_diffrn_reflns_theta_min 0.99
_exptl_absorpt_coefficient_mu 1.221
_exptl_absorpt_correction_T_max 0.8193
_exptl_absorpt_correction_T_min 0.7340
_exptl_absorpt_correction_type multi-scan
_exptl_crystal_colour green
_exptl_crystal_density_diffrn 1.668
_exptl_crystal_density_method 'not measured'
_exptl_crystal_description block
_exptl_crystal_F_000 594
_exptl_crystal_size_max 0.27
_exptl_crystal_size_mid 0.18
_exptl_crystal_size_min 0.17
_refine_diff_density_max 1.220
_refine_diff_density_min -0.569
_refine_diff_density_rms 0.109
_refine_ls_extinction_method none
_refine_ls_goodness_of_fit_ref 1.085
_refine_ls_hydrogen_treatment mixed
_refine_ls_matrix_type full
_refine_ls_number_parameters 313
_refine_ls_number_reflns 4446
_refine_ls_number_restraints 0
_refine_ls_restrained_S_all 1.085
_refine_ls_R_factor_all 0.0563
_refine_ls_R_factor_gt 0.0515
_refine_ls_shift/su_max 0.001
_refine_ls_shift/su_mean 0.000
_refine_ls_structure_factor_coef Fsqd
_refine_ls_weighting_details 'calc w=1/[\s^2^(Fo^2^)+(0.0786P)^2^+1.7594P] where P=(Fo^2^+2Fc^2^)/3'
_refine_ls_weighting_scheme calc
_refine_ls_wR_factor_gt 0.1338
_refine_ls_wR_factor_ref 0.1380
_reflns_number_gt 3995
_reflns_number_total 4446
_reflns_threshold_expression >2sigma(I)
_cod_data_source_file c1ce05587a.txt
_cod_data_source_block 1
_cod_depositor_comments
;
The following automatic conversions were performed:

'_symmetry_cell_setting' value 'Triclinic' changed to 'triclinic'
according to /home/saulius/struct/CIF-dictionaries/cif_core.dic
dictionary named 'cif_core.dic' version 2.4.1 from 2010-06-29.

Automatic conversion script
Id: cif_fix_values 1715 2011-07-08 13:25:40Z adriana 
;
_cod_original_sg_symbol_Hall '-p 1'
_cod_original_sg_symbol_H-M P-1
_cod_database_code 7206660

loop_
_symmetry_equiv_pos_as_xyz
'x, y, z'
'-x, -y, -z'

loop_
_atom_site_label
_atom_site_type_symbol
_atom_site_fract_x
_atom_site_fract_y
_atom_site_fract_z
_atom_site_U_iso_or_equiv
_atom_site_adp_type
_atom_site_occupancy
_atom_site_symmetry_multiplicity
_atom_site_calc_flag
_atom_site_refinement_flags
Cu1 Cu 1.20478(8) 1.01674(4) 0.254405(18) 0.02344(15) Uani 1 1 d .
S1 S 1.28094(17) 1.01598(8) 0.40772(4) 0.0259(2) Uani 1 1 d .
S2 S 1.24499(18) 1.40217(8) 0.08848(4) 0.0292(2) Uani 1 1 d .
N1 N 1.6770(5) 1.0220(3) 0.18822(14) 0.0248(6) Uani 1 1 d .
N2 N 0.8065(7) 0.6291(3) 0.29123(16) 0.0365(7) Uani 1 1 d .
O1 O 1.1315(5) 1.2640(3) 0.44840(12) 0.0350(6) Uani 1 1 d .
O2 O 1.3254(5) 0.7571(3) 0.47624(12) 0.0347(6) Uani 1 1 d .
O3 O 1.1133(5) 1.0138(2) 0.34805(11) 0.0263(5) Uani 1 1 d .
O4 O 1.3315(5) 1.2510(2) -0.01948(12) 0.0354(6) Uani 1 1 d .
O5 O 1.7597(6) 1.3260(2) -0.08790(12) 0.0361(6) Uani 1 1 d .
O6 O 1.3965(5) 1.3272(2) 0.14781(12) 0.0321(6) Uani 1 1 d .
O1W O 1.1545(6) 1.1947(3) 0.24043(13) 0.0314(6) Uani 1 1 d .
H1WA H 1.028(11) 1.230(5) 0.245(3) 0.044(16) Uiso 1 1 d .
H1WB H 1.251(15) 1.237(7) 0.203(4) 0.11(2) Uiso 1 1 d .
O2W O 1.2352(7) 0.8395(3) 0.25932(14) 0.0349(6) Uani 1 1 d .
H2WA H 1.365(12) 0.799(5) 0.265(3) 0.050(17) Uiso 1 1 d .
H2WB H 1.118(12) 0.802(5) 0.272(3) 0.058(17) Uiso 1 1 d .
O3W O 0.6970(6) 1.3353(3) 0.26034(17) 0.0386(6) Uani 1 1 d .
H3WA H 0.608(11) 1.344(5) 0.230(3) 0.055(17) Uiso 1 1 d .
H3WB H 0.692(10) 1.399(5) 0.269(2) 0.047(15) Uiso 1 1 d .
O7 O 1.4344(4) 1.0155(2) 0.17526(11) 0.0279(5) Uani 1 1 d .
O8 O 1.7369(5) 1.0257(2) 0.24625(11) 0.0278(5) Uani 1 1 d .
O9 O 1.8418(5) 1.0249(3) 0.14484(13) 0.0388(6) Uani 1 1 d .
O10 O 1.0119(7) 0.5630(4) 0.3098(2) 0.0780(13) Uani 1 1 d .
O11 O 0.6073(8) 0.5843(4) 0.2800(3) 0.0861(14) Uani 1 1 d .
O12 O 0.7834(7) 0.7451(3) 0.28179(18) 0.0574(9) Uani 1 1 d .
C1 C 0.9201(8) 1.3635(3) 0.4499(2) 0.0381(9) Uani 1 1 d .
H1A H 0.7849 1.3628 0.4163 0.046 Uiso 1 1 calc R
H1B H 0.9879 1.4436 0.4410 0.046 Uiso 1 1 calc R
C2 C 1.2583(8) 1.2654(4) 0.38759(17) 0.0348(8) Uani 1 1 d .
H2A H 1.3524 1.3379 0.3786 0.042 Uiso 1 1 calc R
H2B H 1.1237 1.2719 0.3528 0.042 Uiso 1 1 calc R
C3 C 1.4545(8) 1.1465(4) 0.38975(17) 0.0324(8) Uani 1 1 d .
H3A H 1.5926 1.1420 0.4235 0.039 Uiso 1 1 calc R
H3B H 1.5448 1.1444 0.3474 0.039 Uiso 1 1 calc R
C4 C 1.5623(7) 0.8930(4) 0.40842(17) 0.0322(8) Uani 1 1 d .
H4A H 1.6602 0.9043 0.3671 0.039 Uiso 1 1 calc R
H4B H 1.6864 0.8952 0.4443 0.039 Uiso 1 1 calc R
C5 C 1.4662(8) 0.7698(4) 0.41722(18) 0.0344(8) Uani 1 1 d .
H5A H 1.3472 0.7662 0.3806 0.041 Uiso 1 1 calc R
H5B H 1.6205 0.7012 0.4183 0.041 Uiso 1 1 calc R
C6 C 1.2038(8) 0.6497(3) 0.4846(2) 0.0379(9) Uani 1 1 d .
H6A H 1.3394 0.5752 0.4808 0.045 Uiso 1 1 calc R
H6B H 1.0650 0.6572 0.4507 0.045 Uiso 1 1 calc R
C7 C 0.9900(8) 1.5129(3) 0.11839(18) 0.0356(8) Uani 1 1 d .
H7A H 0.8584 1.5506 0.0834 0.043 Uiso 1 1 calc R
H7B H 0.8945 1.4702 0.1545 0.043 Uiso 1 1 calc R
C8 C 1.0337(8) 1.3014(4) 0.06330(18) 0.0355(8) Uani 1 1 d .
H8A H 0.9332 1.2670 0.1009 0.043 Uiso 1 1 calc R
H8B H 0.9030 1.3492 0.0302 0.043 Uiso 1 1 calc R
C9 C 1.2047(8) 1.1973(4) 0.03566(17) 0.0354(8) Uani 1 1 d .
H9A H 1.3400 1.1510 0.0681 0.043 Uiso 1 1 calc R
H9B H 1.0929 1.1387 0.0235 0.043 Uiso 1 1 calc R
C10 C 1.5213(8) 1.1643(3) -0.04582(19) 0.0357(8) Uani 1 1 d .
H10A H 1.4343 1.0965 -0.0575 0.043 Uiso 1 1 calc R
H10B H 1.6635 1.1271 -0.0133 0.043 Uiso 1 1 calc R
C11 C 1.6415(8) 1.2277(4) -0.1048(2) 0.0382(9) Uani 1 1 d .
H11A H 1.7787 1.1672 -0.1228 0.046 Uiso 1 1 calc R
H11B H 1.5010 1.2609 -0.1383 0.046 Uiso 1 1 calc R
C12 C 1.8863(9) 1.3872(4) -0.14170(18) 0.0388(9) Uani 1 1 d .
H12A H 1.7533 1.4242 -0.1765 0.047 Uiso 1 1 calc R
H12B H 2.0257 1.3271 -0.1593 0.047 Uiso 1 1 calc R

loop_
_atom_site_aniso_label
_atom_site_aniso_U_11
_atom_site_aniso_U_22
_atom_site_aniso_U_33
_atom_site_aniso_U_23
_atom_site_aniso_U_13
_atom_site_aniso_U_12
Cu1 0.0214(2) 0.0279(2) 0.0216(2) -0.00181(16) 0.00423(16) -0.00781(16)
S1 0.0242(4) 0.0343(4) 0.0204(4) -0.0029(3) 0.0052(3) -0.0099(3)
S2 0.0286(5) 0.0303(4) 0.0276(4) 0.0020(3) 0.0094(3) -0.0083(3)
N1 0.0191(14) 0.0255(14) 0.0299(15) -0.0024(11) 0.0016(11) -0.0052(11)
N2 0.0336(18) 0.0332(17) 0.0420(18) -0.0033(14) 0.0120(14) -0.0070(14)
O1 0.0310(14) 0.0447(15) 0.0266(12) -0.0021(11) 0.0029(10) -0.0014(11)
O2 0.0353(15) 0.0432(15) 0.0285(13) -0.0032(11) 0.0039(11) -0.0169(12)
O3 0.0220(12) 0.0352(13) 0.0223(11) -0.0017(9) 0.0042(9) -0.0091(10)
O4 0.0407(15) 0.0314(13) 0.0305(13) 0.0043(10) 0.0069(11) -0.0039(11)
O5 0.0434(16) 0.0402(15) 0.0276(13) -0.0063(11) 0.0080(11) -0.0150(12)
O6 0.0284(13) 0.0318(13) 0.0353(13) 0.0000(10) 0.0011(10) -0.0070(10)
O1W 0.0307(16) 0.0293(13) 0.0328(14) 0.0004(11) 0.0070(11) -0.0058(12)
O2W 0.0357(17) 0.0280(14) 0.0398(15) -0.0033(11) 0.0040(13) -0.0036(14)
O3W 0.0346(16) 0.0355(16) 0.0470(18) -0.0074(13) -0.0003(13) -0.0080(12)
O7 0.0156(11) 0.0436(14) 0.0264(12) -0.0051(10) 0.0025(9) -0.0111(10)
O8 0.0232(12) 0.0337(13) 0.0262(12) -0.0037(10) -0.0033(10) -0.0046(10)
O9 0.0222(13) 0.0565(17) 0.0397(15) -0.0082(12) 0.0165(11) -0.0126(12)
O10 0.044(2) 0.062(2) 0.111(3) 0.031(2) -0.006(2) 0.0002(17)
O11 0.048(2) 0.074(3) 0.149(4) -0.047(3) -0.001(2) -0.0193(19)
O12 0.054(2) 0.0338(16) 0.085(2) -0.0095(15) 0.0266(18) -0.0093(14)
C1 0.039(2) 0.0292(19) 0.045(2) 0.0027(16) 0.0062(17) -0.0096(16)
C2 0.040(2) 0.040(2) 0.0271(17) -0.0053(15) 0.0053(15) -0.0172(17)
C3 0.035(2) 0.041(2) 0.0274(17) -0.0077(15) 0.0065(15) -0.0210(16)
C4 0.0251(18) 0.043(2) 0.0263(17) 0.0010(15) 0.0019(14) -0.0040(15)
C5 0.032(2) 0.039(2) 0.0293(18) -0.0024(15) 0.0035(15) -0.0007(16)
C6 0.036(2) 0.0260(18) 0.050(2) -0.0046(16) 0.0062(18) -0.0017(15)
C7 0.033(2) 0.0343(19) 0.0338(19) 0.0071(15) 0.0122(15) -0.0019(15)
C8 0.034(2) 0.047(2) 0.0265(17) 0.0029(15) 0.0022(15) -0.0178(17)
C9 0.047(2) 0.037(2) 0.0248(17) 0.0025(14) -0.0010(16) -0.0187(17)
C10 0.039(2) 0.0277(18) 0.043(2) -0.0081(15) -0.0005(17) -0.0084(15)
C11 0.039(2) 0.039(2) 0.040(2) -0.0167(17) 0.0052(17) -0.0062(17)
C12 0.043(2) 0.041(2) 0.0303(19) -0.0012(16) 0.0105(16) -0.0033(17)

loop_
_atom_type_symbol
_atom_type_description
_atom_type_scat_dispersion_real
_atom_type_scat_dispersion_imag
_atom_type_scat_source
C C 0.0033 0.0016 'International Tables Vol C Tables 4.2.6.8 and 6.1.1.4'
H H 0.0000 0.0000 'International Tables Vol C Tables 4.2.6.8 and 6.1.1.4'
N N 0.0061 0.0033 'International Tables Vol C Tables 4.2.6.8 and 6.1.1.4'
O O 0.0106 0.0060 'International Tables Vol C Tables 4.2.6.8 and 6.1.1.4'
S S 0.1246 0.1234 'International Tables Vol C Tables 4.2.6.8 and 6.1.1.4'
Cu Cu 0.3201 1.2651 'International Tables Vol C Tables 4.2.6.8 and 6.1.1.4'

loop_
_geom_angle_atom_site_label_1
_geom_angle_atom_site_label_2
_geom_angle_atom_site_label_3
_geom_angle
_geom_angle_site_symmetry_1
_geom_angle_site_symmetry_3
O1W Cu1 O2W 173.60(12) . .
O1W Cu1 O3 91.38(11) . .
O2W Cu1 O3 93.43(11) . .
O1W Cu1 O7 89.20(12) . .
O2W Cu1 O7 87.91(12) . .
O3 Cu1 O7 158.17(10) . .
O1W Cu1 O8 89.76(11) . 1_455
O2W Cu1 O8 86.81(13) . 1_455
O3 Cu1 O8 81.12(9) . 1_455
O7 Cu1 O8 120.71(9) . 1_455
O3 S1 C4 106.63(16) . .
O3 S1 C3 107.10(15) . .
C4 S1 C3 98.61(18) . .
O6 S2 C7 106.11(17) . .
O6 S2 C8 105.20(16) . .
C7 S2 C8 98.5(2) . .
O9 N1 O8 122.2(3) . .
O9 N1 O7 119.9(3) . .
O8 N1 O7 117.9(3) . .
O10 N2 O11 120.8(4) . .
O10 N2 O12 122.2(4) . .
O11 N2 O12 117.0(4) . .
C1 O1 C2 113.4(3) . .
C6 O2 C5 111.8(3) . .
S1 O3 Cu1 132.31(14) . .
C10 O4 C9 113.0(3) . .
C11 O5 C12 111.9(3) . .
N1 O7 Cu1 111.71(19) . .
N1 O8 Cu1 108.82(19) . 1_655
O1 C1 C6 108.7(3) . 2_776
O1 C2 C3 108.0(3) . .
C2 C3 S1 109.5(3) . .
C5 C4 S1 109.4(3) . .
O2 C5 C4 108.4(3) . .
O2 C6 C1 108.7(3) . 2_776
C12 C7 S2 109.9(3) 2_885 .
C9 C8 S2 109.1(3) . .
O4 C9 C8 107.4(3) . .
O4 C10 C11 109.7(3) . .
O5 C11 C10 109.3(3) . .
O5 C12 C7 107.6(3) . 2_885

loop_
_geom_bond_atom_site_label_1
_geom_bond_atom_site_label_2
_geom_bond_distance
_geom_bond_site_symmetry_2
Cu1 O1W 1.912(3) .
Cu1 O2W 1.919(3) .
Cu1 O3 1.998(2) .
Cu1 O7 2.006(2) .
Cu1 O8 2.364(2) 1_455
S1 O3 1.524(2) .
S1 C4 1.793(4) .
S1 C3 1.798(4) .
S2 O6 1.520(3) .
S2 C7 1.795(4) .
S2 C8 1.803(4) .
N1 O9 1.223(4) .
N1 O8 1.261(4) .
N1 O7 1.279(4) .
N2 O10 1.198(5) .
N2 O11 1.235(5) .
N2 O12 1.249(4) .
O1 C1 1.402(5) .
O1 C2 1.413(4) .
O2 C6 1.411(5) .
O2 C5 1.414(4) .
O4 C10 1.404(5) .
O4 C9 1.409(4) .
O5 C11 1.413(5) .
O5 C12 1.422(4) .
O8 Cu1 2.364(2) 1_655
C1 C6 1.492(6) 2_776
C2 C3 1.500(6) .
C4 C5 1.502(5) .
C6 C1 1.492(6) 2_776
C7 C12 1.497(6) 2_885
C8 C9 1.499(6) .
C10 C11 1.494(6) .
C12 C7 1.497(6) 2_885
